data_7128833
loop_
_publ_author_name
'Li, Chong'
'Aldred, Matthew P.'
'Harder, Rachel A.'
'Chen, Ying'
'Yufit, Dmitry S.'
'Zhu, Ming-Qiang'
'Fox, Mark A.'

_publ_section_title
;
 Carborane photochromism: a fatigue resistant carborane switch.
;
_journal_issue 74
_journal_name_full 'Chemical communications (Cambridge, England)'
_journal_page_first 9466
_journal_page_last 9469
_journal_paper_doi 10.1039/d1cc03248h
_journal_volume 57
_journal_year 2021
_chemical_formula_moiety 'C31 H38 B20 F6 S2, 1.5(C7 H8)'
_chemical_formula_sum 'C41.5 H50 B20 F6 S2'
_chemical_formula_weight 943.14
_space_group_crystal_system monoclinic
_space_group_IT_number 14
_space_group_name_Hall '-P 2ybc'
_space_group_name_H-M_alt 'P 1 21/c 1'
_atom_sites_solution_hydrogens geom
_atom_sites_solution_primary direct
_atom_sites_solution_secondary difmap
_audit_creation_date 2015-02-11
_audit_creation_method
;
Olex2 1.2-beta
(compiled 2015.01.26 svn.r3150 for OlexSys, GUI svn.r4998)
;
_audit_update_record
;
2021-06-17 deposited with the CCDC.	2021-08-16 downloaded from the CCDC.
;
_cell_angle_alpha 90.00
_cell_angle_beta 102.900(3)
_cell_angle_gamma 90.00
_cell_formula_units_Z 4
_cell_length_a 10.9309(2)
_cell_length_b 25.9004(5)
_cell_length_c 17.5286(3)
_cell_measurement_reflns_used 9537
_cell_measurement_temperature 120.0
_cell_measurement_theta_max 30.45
_cell_measurement_theta_min 2.38
_cell_volume 4837.35(16)
_computing_cell_refinement 'SAINT v8.34A (Bruker, 2013)'
_computing_data_collection 'APEX2 v.2013.4_1 (Bruker, 2013)'
_computing_data_reduction 'SAINT v8.34A (Bruker, 2013)'
_computing_molecular_graphics 'Olex2 (Dolomanov et al., 2009)'
_computing_publication_material 'Olex2 (Dolomanov et al., 2009)'
_computing_structure_refinement 'XL (Sheldrick, 2008)'
_computing_structure_solution 'XS (Sheldrick, 2008)'
_diffrn_ambient_temperature 120.0
_diffrn_detector 'Bruker PHOTON 100 CMOS'
_diffrn_detector_type 'CMOS sensor'
_diffrn_measured_fraction_theta_full 1.000
_diffrn_measured_fraction_theta_max 1.000
_diffrn_measurement_device 'Bruker D8 Venture'
_diffrn_measurement_device_type D8Venture
_diffrn_measurement_method '\f and \w scans'
_diffrn_radiation_monochromator 'focusing mirrors'
_diffrn_radiation_probe x-ray
_diffrn_radiation_type MoK\a
_diffrn_radiation_wavelength 0.71073
_diffrn_reflns_av_R_equivalents 0.0627
_diffrn_reflns_av_unetI/netI 0.0423
_diffrn_reflns_limit_h_max 14
_diffrn_reflns_limit_h_min -14
_diffrn_reflns_limit_k_max 34
_diffrn_reflns_limit_k_min -34
_diffrn_reflns_limit_l_max 23
_diffrn_reflns_limit_l_min -23
_diffrn_reflns_number 87745
_diffrn_reflns_theta_full 28.00
_diffrn_reflns_theta_max 28.00
_diffrn_reflns_theta_min 2.07
_diffrn_source 'IMuS microsource'
_diffrn_standards_number 0
_exptl_absorpt_coefficient_mu 0.167
_exptl_absorpt_correction_T_max 1.0000
_exptl_absorpt_correction_T_min 0.9626
_exptl_absorpt_correction_type multi-scan
_exptl_absorpt_process_details
;
SADABS-2014/4 (Bruker,2014/4) was used for absorption correction.
wR2(int) was 0.0691 before and 0.0576 after correction.
The Ratio of minimum to maximum transmission is 0.9626.
The \l/2 correction factor is 0.00150.
;
_exptl_crystal_colour 'clear light colourless'
_exptl_crystal_colour_lustre clear
_exptl_crystal_colour_modifier light
_exptl_crystal_colour_primary colourless
_exptl_crystal_density_diffrn 1.295
_exptl_crystal_density_method 'not measured'
_exptl_crystal_description prism
_exptl_crystal_F_000 1940
_exptl_crystal_size_max 0.24
_exptl_crystal_size_mid 0.22
_exptl_crystal_size_min 0.14
_refine_diff_density_max 0.941
_refine_diff_density_min -0.778
_refine_diff_density_rms 0.073
_refine_ls_extinction_method none
_refine_ls_goodness_of_fit_ref 1.017
_refine_ls_hydrogen_treatment constr
_refine_ls_matrix_type full
_refine_ls_number_parameters 618
_refine_ls_number_reflns 11671
_refine_ls_number_restraints 66
_refine_ls_restrained_S_all 1.080
_refine_ls_R_factor_all 0.0866
_refine_ls_R_factor_gt 0.0633
_refine_ls_shift/su_max 0.001
_refine_ls_shift/su_mean 0.000
_refine_ls_structure_factor_coef Fsqd
_refine_ls_weighting_details 'calc w=1/[\s^2^(Fo^2^)+(0.0650P)^2^+8.8000P] where P=(Fo^2^+2Fc^2^)/3'
_refine_ls_weighting_scheme calc
_refine_ls_wR_factor_gt 0.1466
_refine_ls_wR_factor_ref 0.1613
_reflns_number_gt 9013
_reflns_number_total 11671
_reflns_threshold_expression >2sigma(I)
_cod_data_source_file d1cc03248h2.cif
_cod_data_source_block 2_15srv037
_cod_depositor_comments
;
The following automatic conversions were performed:

data item '_diffrn_radiation_probe' value 'X-ray' was changed to
'x-ray' in accordance with the
/home/data/users/saulius/crontab/automatic-downloads/rss-feeds/RSC/lib/dictionaries/cif_core.dic
dictionary named 'cif_core.dic' version 2.4.2 last updated on
2011-04-26.

Automatic conversion script
Id: cif_fix_values 7556 2019-12-06 15:28:31Z antanas 

 Adding full bibliography for 7128833--7128834.cif.
;
_cod_original_cell_volume 4837.36(15)
_cod_original_formula_sum 'C41.50 H50 B20 F6 S2'
_cod_database_code 7128833
_computing.bruker_data_scaling 'SADABS V2012/1 (Bruker AXS Inc.)'

_olex2_refinement_description
;
1. Fixed Uiso
 At 1.2 times of:
  All B(H) groups, All C(H) groups
 At 1.5 times of:
  All C(H,H,H) groups
2. Restrained distances
 F5A-C18A \\sim F5-C18 \\sim F6A-C18A \\sim F6-C18 \\sim F3-C17 \\sim F3A-C17A
\\sim F4-C17 \\sim F4A-C17A
 \\sim F1A-C16A \\sim F1-C16 \\sim F2A-C16 \\sim F2-C16A
 with sigma of 0.005
3. Others
 Fixed Sof: F1(0.5) F1A(0.5) F2(0.5) F2A(0.5) F3(0.5) F3A(0.5) F4(0.5)
 F4A(0.5) F5(0.5) F5A(0.5) F6(0.5) F6A(0.5) C16(0.5) C16A(0.5) C17(0.5)
 C17A(0.5) C18(0.5) C18A(0.5) C8S(0.5) C9S(0.5) H9S(0.5) C10S(0.5) H10S(0.5)
 C11S(0.5) H11S(0.5) C12S(0.5) H12S(0.5) C13S(0.5) H13S(0.5) C14S(0.5)
 H14A(0.5) H14B(0.5) H14C(0.5)
4.a Aromatic/amide H refined with riding coordinates:
 C4(H4), C4A(H4A), C5(H5), C5A(H5A), C6(H6), C6A(H6A), C7(H7), C7A(H7A),
 C8(H8), C8A(H8A), C10(H10), C10A(H10A), C2S(H2S), C3S(H3S), C4S(H4S), C5S(H5S),
  C6S(H6S), C9S(H9S), C10S(H10S), C11S(H11S), C12S(H12S), C13S(H13S)
4.b Idealised Me refined as rotating group:
 C13(H13A,H13B,H13C), C13A(H13D,H13E,H13F), C7S(H7SA,H7SB,H7SC), C14S(H14A,
 H14B,H14C)
4.c Boron cage BH refined with riding coordinates:
 B3(H3), B3A(H3A), B4(H4B), B4A(H4AA), B5(H5B), B5A(H5AA), B6(H6B), B6A(H6AA),
 B7(H7B), B7A(H7AA), B8(H8B), B8A(H8AA), B9(H9), B9A(H9A), B10(H10B),
 B10A(H10C), B11(H11), B11A(H11A), B12(H12), B12A(H12A)
;
_olex2_submission_special_instructions 'No special instructions were received'

loop_
_space_group_symop_id
_space_group_symop_operation_xyz
1 'x, y, z'
2 '-x, y+1/2, -z+1/2'
3 '-x, -y, -z'
4 'x, -y-1/2, z-1/2'

loop_
_atom_site_label
_atom_site_type_symbol
_atom_site_fract_x
_atom_site_fract_y
_atom_site_fract_z
_atom_site_U_iso_or_equiv
_atom_site_adp_type
_atom_site_occupancy
_atom_site_calc_flag
_atom_site_disorder_assembly
_atom_site_disorder_group
_atom_site_refinement_flags_posn
S1 S 0.16049(5) 0.73349(2) 0.26864(3) 0.01570(13) Uani 1 d . . .
S2 S 0.67784(5) 0.74618(2) 0.34369(3) 0.01583(13) Uani 1 d . . .
F1 F 0.2447(3) 0.70834(14) 0.5792(2) 0.0279(8) Uiso 0.50 d A 1 D
F1A F 0.2876(3) 0.69299(11) 0.58113(16) 0.0164(6) Uiso 0.50 d A 2 D
F2 F 0.2256(3) 0.78971(13) 0.5638(2) 0.0325(8) Uiso 0.50 d A 1 D
F2A F 0.1856(3) 0.76441(12) 0.55205(17) 0.0218(6) Uiso 0.50 d A 2 D
F3 F 0.4647(3) 0.71418(13) 0.6640(2) 0.0345(8) Uiso 0.50 d A 1 D
F3A F 0.4121(3) 0.74971(13) 0.69391(18) 0.0318(7) Uiso 0.50 d A 2 D
F4 F 0.4045(3) 0.79065(13) 0.68831(19) 0.0311(7) Uiso 0.50 d A 1 D
F4A F 0.3661(3) 0.82031(12) 0.6254(2) 0.0327(8) Uiso 0.50 d A 2 D
F5 F 0.6380(3) 0.76518(13) 0.6213(2) 0.0327(7) Uiso 0.50 d A 1 D
F5A F 0.5886(3) 0.72527(11) 0.62293(18) 0.0250(6) Uiso 0.50 d A 2 D
F6 F 0.5250(3) 0.83318(12) 0.59308(19) 0.0273(7) Uiso 0.50 d A 1 D
F6A F 0.5916(3) 0.80876(11) 0.61036(17) 0.0229(6) Uiso 0.50 d A 2 D
C1 C 0.0236(2) 0.64736(9) 0.29528(13) 0.0133(4) Uani 1 d . . .
C1A C 0.8085(2) 0.83853(9) 0.38037(13) 0.0140(4) Uani 1 d . . .
C2 C 0.0667(2) 0.58869(9) 0.26238(14) 0.0160(5) Uani 1 d . . .
C2A C 0.7655(2) 0.89258(9) 0.32295(14) 0.0155(5) Uani 1 d . . .
C3 C 0.2033(2) 0.57673(9) 0.26968(16) 0.0200(5) Uani 1 d . . .
C3A C 0.6290(2) 0.90213(9) 0.28728(15) 0.0186(5) Uani 1 d . . .
C4 C 0.2691(3) 0.59490(11) 0.21644(17) 0.0272(6) Uani 1 d . . .
H4 H 0.2287 0.6168 0.1749 0.033 Uiso 1 calc . . R
C4A C 0.5817(3) 0.89101(11) 0.20862(17) 0.0272(6) Uani 1 d . . .
H4A H 0.6346 0.8761 0.1783 0.033 Uiso 1 calc . . R
C5 C 0.3942(3) 0.58126(13) 0.2235(2) 0.0354(7) Uani 1 d . . .
H5 H 0.4388 0.5941 0.1868 0.043 Uiso 1 calc . . R
C5A C 0.4568(3) 0.90168(12) 0.1743(2) 0.0350(7) Uani 1 d . . .
H5A H 0.4247 0.8939 0.1206 0.042 Uiso 1 calc . . R
C6 C 0.4541(3) 0.54957(11) 0.2830(2) 0.0352(7) Uani 1 d . . .
H6 H 0.5399 0.5409 0.2879 0.042 Uiso 1 calc . . R
C6A C 0.3791(3) 0.92339(11) 0.2176(2) 0.0344(7) Uani 1 d . . .
H6A H 0.2937 0.9304 0.1940 0.041 Uiso 1 calc . . R
C7 C 0.3889(3) 0.53066(13) 0.3349(2) 0.0428(8) Uani 1 d . . .
H7 H 0.4293 0.5082 0.3756 0.051 Uiso 1 calc . . R
C7A C 0.4259(3) 0.93485(12) 0.2952(2) 0.0326(7) Uani 1 d . . .
H7A H 0.3726 0.9498 0.3252 0.039 Uiso 1 calc . . R
C8 C 0.2638(3) 0.54409(12) 0.3288(2) 0.0349(7) Uani 1 d . . .
H8 H 0.2196 0.5308 0.3654 0.042 Uiso 1 calc . . R
C8A C 0.5505(3) 0.92472(11) 0.33016(17) 0.0260(6) Uani 1 d . . .
H8A H 0.5823 0.9333 0.3836 0.031 Uiso 1 calc . . R
C9 C 0.1226(2) 0.68542(9) 0.32730(14) 0.0137(4) Uani 1 d . . .
C9A C 0.7098(2) 0.80335(9) 0.39492(13) 0.0138(4) Uani 1 d . . .
C10 C 0.1865(2) 0.69138(9) 0.40273(14) 0.0146(4) Uani 1 d . . .
H10 H 0.1769 0.6691 0.4441 0.017 Uiso 1 calc . . R
C10A C 0.6410(2) 0.80719(9) 0.45032(13) 0.0145(4) Uani 1 d . . .
H10A H 0.6462 0.8357 0.4850 0.017 Uiso 1 calc . . R
C11 C 0.2694(2) 0.73452(9) 0.41322(14) 0.0147(4) Uani 1 d . . .
C11A C 0.5603(2) 0.76410(9) 0.45122(13) 0.0136(4) Uani 1 d . . .
C12 C 0.2640(2) 0.76195(9) 0.34514(14) 0.0149(4) Uani 1 d . . .
C12A C 0.5714(2) 0.72715(9) 0.39691(13) 0.0147(4) Uani 1 d . . .
C13 C 0.3291(2) 0.81054(9) 0.33103(15) 0.0191(5) Uani 1 d . . .
H13A H 0.4053 0.8020 0.3129 0.029 Uiso 1 calc . . GR
H13B H 0.3518 0.8303 0.3798 0.029 Uiso 1 calc . . GR
H13C H 0.2731 0.8312 0.2911 0.029 Uiso 1 calc . . GR
C13A C 0.5090(2) 0.67573(9) 0.38097(16) 0.0205(5) Uani 1 d . . .
H13D H 0.4385 0.6784 0.3355 0.031 Uiso 1 calc . . GR
H13E H 0.4781 0.6647 0.4267 0.031 Uiso 1 calc . . GR
H13F H 0.5696 0.6504 0.3702 0.031 Uiso 1 calc . . GR
C14 C 0.4740(2) 0.76103(9) 0.50425(13) 0.0146(4) Uani 1 d . . .
C15 C 0.3520(2) 0.74744(9) 0.48862(14) 0.0151(4) Uani 1 d A . .
C16 C 0.3097(4) 0.7506(2) 0.5645(6) 0.027(3) Uiso 0.50 d A 1 D
C16A C 0.2957(6) 0.74450(15) 0.5606(4) 0.0115(17) Uiso 0.50 d A 2 D
C17 C 0.4247(5) 0.75989(15) 0.6300(2) 0.0163(11) Uiso 0.50 d A 1 D
C17A C 0.3971(5) 0.77008(15) 0.6213(2) 0.0180(11) Uiso 0.50 d A 2 D
C18 C 0.5195(4) 0.78074(16) 0.5873(3) 0.0171(11) Uiso 0.50 d A 1 D
C18A C 0.5188(4) 0.76617(14) 0.5905(3) 0.0174(11) Uiso 0.50 d A 2 D
B3 B 0.0147(3) 0.59254(10) 0.34851(16) 0.0162(5) Uani 1 d . . .
H3 H 0.0772 0.5852 0.4074 0.019 Uiso 1 calc . . R
B3A B 0.8190(3) 0.89849(10) 0.42321(16) 0.0168(5) Uani 1 d . . .
H3A H 0.7576 0.9112 0.4630 0.020 Uiso 1 calc . . R
B4 B -0.1049(2) 0.64014(11) 0.33482(16) 0.0163(5) Uani 1 d . . .
H4B H -0.1236 0.6636 0.3847 0.020 Uiso 1 calc . . R
B4A B 0.9380(3) 0.85127(11) 0.45248(16) 0.0172(5) Uani 1 d . . .
H4AA H 0.9571 0.8332 0.5120 0.021 Uiso 1 calc . . R
B5 B -0.1171(2) 0.66686(11) 0.23973(16) 0.0160(5) Uani 1 d . . .
H5B H -0.1437 0.7082 0.2267 0.019 Uiso 1 calc . . R
B5A B 0.9492(2) 0.81524(10) 0.36811(16) 0.0162(5) Uani 1 d . . .
H5AA H 0.9758 0.7734 0.3718 0.019 Uiso 1 calc . . R
B6 B -0.0049(3) 0.63500(10) 0.19649(15) 0.0153(5) Uani 1 d . . .
H6B H 0.0445 0.6554 0.1557 0.018 Uiso 1 calc . . R
B6A B 0.8361(3) 0.84084(10) 0.28751(16) 0.0164(5) Uani 1 d . . .
H6AA H 0.7860 0.8157 0.2384 0.020 Uiso 1 calc . . R
B7 B -0.0341(3) 0.54232(11) 0.27932(17) 0.0189(5) Uani 1 d . . .
H7B H -0.0061 0.5011 0.2927 0.023 Uiso 1 calc . . R
B7A B 0.8669(3) 0.94177(11) 0.35681(17) 0.0189(5) Uani 1 d . . .
H7AA H 0.8392 0.9835 0.3532 0.023 Uiso 1 calc . . R
B8 B -0.1445(3) 0.57382(11) 0.32374(17) 0.0195(6) Uani 1 d . . .
H8B H -0.1901 0.5533 0.3664 0.023 Uiso 1 calc . . R
B8A B 0.9782(3) 0.91633(11) 0.43805(17) 0.0188(5) Uani 1 d . . .
H8AA H 1.0245 0.9414 0.4882 0.023 Uiso 1 calc . . R
B9 B -0.2268(3) 0.62002(11) 0.25559(16) 0.0188(5) Uani 1 d . . .
H9 H -0.3274 0.6301 0.2527 0.023 Uiso 1 calc . . R
B9A B 1.0593(3) 0.86475(11) 0.40296(17) 0.0186(5) Uani 1 d . . .
H9A H 1.1600 0.8558 0.4297 0.022 Uiso 1 calc . . R
B10 B -0.1646(3) 0.61719(11) 0.16985(16) 0.0185(5) Uani 1 d . . .
H10B H -0.2235 0.6256 0.1102 0.022 Uiso 1 calc . . R
B10A B 0.9958(3) 0.85792(11) 0.30053(17) 0.0185(5) Uani 1 d . . .
H10C H 1.0538 0.8442 0.2593 0.022 Uiso 1 calc . . R
B11 B -0.0466(3) 0.56891(11) 0.18460(16) 0.0180(5) Uani 1 d . . .
H11 H -0.0271 0.5455 0.1349 0.022 Uiso 1 calc . . R
B11A B 0.8780(3) 0.90582(11) 0.27191(17) 0.0182(5) Uani 1 d . . .
H11A H 0.8579 0.9237 0.2122 0.022 Uiso 1 calc . . R
B12 B -0.1831(3) 0.55959(11) 0.22187(17) 0.0196(6) Uani 1 d . . .
H12 H -0.2551 0.5298 0.1969 0.024 Uiso 1 calc . . R
B12A B 1.0160(3) 0.92041(11) 0.34435(17) 0.0194(6) Uani 1 d . . .
H12A H 1.0883 0.9481 0.3327 0.023 Uiso 1 calc . . R
C1S C 0.1095(3) 0.34481(13) 0.43590(17) 0.0354(7) Uani 1 d . . .
C2S C 0.0047(4) 0.37670(16) 0.4231(2) 0.0488(9) Uani 1 d . . .
H2S H -0.0764 0.3619 0.4062 0.059 Uiso 1 calc . . R
C3S C 0.0157(5) 0.42829(18) 0.4342(2) 0.0653(13) Uani 1 d . . .
H3S H -0.0574 0.4493 0.4245 0.078 Uiso 1 calc . . R
C4S C 0.1298(6) 0.45023(16) 0.4588(2) 0.0712(16) Uani 1 d . . .
H4S H 0.1364 0.4864 0.4675 0.085 Uiso 1 calc . . R
C5S C 0.2394(5) 0.41963(19) 0.4719(2) 0.0679(14) Uani 1 d . . .
H5S H 0.3199 0.4350 0.4886 0.081 Uiso 1 calc . . R
C6S C 0.2273(4) 0.36624(15) 0.45966(18) 0.0430(8) Uani 1 d . . .
H6S H 0.2998 0.3449 0.4677 0.052 Uiso 1 calc . . R
C7S C 0.0944(4) 0.28801(15) 0.4244(2) 0.0496(9) Uani 1 d . . .
H7SA H 0.1765 0.2723 0.4257 0.074 Uiso 1 calc . . GR
H7SB H 0.0379 0.2810 0.3737 0.074 Uiso 1 calc . . GR
H7SC H 0.0591 0.2733 0.4663 0.074 Uiso 1 calc . . GR
C8S C 0.4428(6) 0.9845(2) 0.5025(4) 0.0315(13) Uiso 0.50 d B -1 .
C9S C 0.4143(8) 1.0256(3) 0.4670(5) 0.029(2) Uiso 0.50 d B -1 .
H9S H 0.3289 1.0324 0.4433 0.035 Uiso 0.50 calc B -1 R
C10S C 0.5118(8) 1.0647(3) 0.4608(5) 0.0505(18) Uiso 0.50 d B -1 .
H10S H 0.4870 1.0964 0.4345 0.061 Uiso 0.50 calc B -1 R
C11S C 0.6297(10) 1.0564(4) 0.4906(7) 0.054(3) Uiso 0.50 d B -1 .
H11S H 0.6920 1.0815 0.4879 0.065 Uiso 0.50 calc B -1 R
C12S C 0.6626(6) 1.0056(3) 0.5292(4) 0.0377(14) Uiso 0.50 d B -1 .
H12S H 0.7484 0.9977 0.5500 0.045 Uiso 0.50 calc B -1 R
C13S C 0.5628(7) 0.9657(3) 0.5366(4) 0.0274(19) Uiso 0.50 d B -1 .
H13S H 0.5797 0.9328 0.5609 0.033 Uiso 0.50 calc B -1 R
C14S C 0.3369(9) 0.9515(4) 0.5064(6) 0.043(2) Uiso 0.50 d B -1 .
H14A H 0.3662 0.9159 0.5176 0.064 Uiso 0.50 calc B -1 GR
H14B H 0.2756 0.9525 0.4563 0.064 Uiso 0.50 calc B -1 GR
H14C H 0.2974 0.9637 0.5481 0.064 Uiso 0.50 calc B -1 GR

loop_
_atom_site_aniso_label
_atom_site_aniso_U_11
_atom_site_aniso_U_22
_atom_site_aniso_U_33
_atom_site_aniso_U_23
_atom_site_aniso_U_13
_atom_site_aniso_U_12
S1 0.0142(3) 0.0158(3) 0.0164(3) 0.0025(2) 0.0021(2) -0.0022(2)
S2 0.0158(3) 0.0148(3) 0.0189(3) -0.0043(2) 0.0080(2) -0.0015(2)
C1 0.0122(10) 0.0127(10) 0.0152(11) 0.0007(8) 0.0033(8) 0.0013(8)
C1A 0.0155(11) 0.0118(10) 0.0152(11) 0.0000(8) 0.0045(9) -0.0003(8)
C2 0.0171(11) 0.0124(11) 0.0190(11) -0.0005(9) 0.0052(9) 0.0003(9)
C2A 0.0170(11) 0.0130(11) 0.0176(11) 0.0007(9) 0.0062(9) 0.0001(9)
C3 0.0167(12) 0.0134(11) 0.0299(14) -0.0053(10) 0.0056(10) 0.0008(9)
C3A 0.0172(11) 0.0133(11) 0.0249(13) 0.0035(9) 0.0041(10) 0.0006(9)
C4 0.0215(13) 0.0307(15) 0.0308(15) -0.0018(12) 0.0090(11) 0.0023(11)
C4A 0.0234(13) 0.0263(14) 0.0305(15) -0.0022(11) 0.0027(11) -0.0007(11)
C5 0.0212(14) 0.0408(17) 0.0475(19) -0.0104(15) 0.0144(13) -0.0018(12)
C5A 0.0294(15) 0.0311(16) 0.0375(17) 0.0004(13) -0.0072(13) -0.0035(12)
C6 0.0190(13) 0.0239(14) 0.063(2) -0.0130(14) 0.0086(14) 0.0047(11)
C6A 0.0193(13) 0.0249(14) 0.055(2) 0.0095(14) -0.0010(13) 0.0009(11)
C7 0.0264(16) 0.0348(17) 0.064(2) 0.0100(16) 0.0046(15) 0.0126(13)
C7A 0.0246(14) 0.0279(15) 0.0478(18) 0.0106(13) 0.0136(13) 0.0097(11)
C8 0.0267(15) 0.0306(16) 0.0483(19) 0.0131(14) 0.0100(14) 0.0095(12)
C8A 0.0261(14) 0.0240(13) 0.0283(14) 0.0054(11) 0.0070(11) 0.0072(11)
C9 0.0113(10) 0.0117(10) 0.0188(11) 0.0016(9) 0.0048(9) 0.0003(8)
C9A 0.0138(10) 0.0122(10) 0.0150(11) -0.0002(8) 0.0024(9) 0.0001(8)
C10 0.0132(11) 0.0136(11) 0.0173(11) 0.0010(9) 0.0043(9) -0.0011(8)
C10A 0.0141(11) 0.0141(11) 0.0153(11) -0.0013(8) 0.0034(9) -0.0009(8)
C11 0.0111(10) 0.0156(11) 0.0175(11) -0.0004(9) 0.0032(9) 0.0001(8)
C11A 0.0099(10) 0.0170(11) 0.0135(10) -0.0001(9) 0.0016(8) -0.0002(8)
C12 0.0109(10) 0.0147(11) 0.0193(11) -0.0004(9) 0.0039(9) -0.0004(8)
C12A 0.0116(10) 0.0169(11) 0.0155(11) 0.0012(9) 0.0030(9) 0.0010(8)
C13 0.0147(11) 0.0171(12) 0.0249(13) 0.0046(10) 0.0033(10) -0.0021(9)
C13A 0.0176(12) 0.0174(12) 0.0275(13) -0.0048(10) 0.0074(10) -0.0024(9)
C14 0.0161(11) 0.0143(11) 0.0140(11) -0.0008(8) 0.0046(9) -0.0006(9)
C15 0.0157(11) 0.0146(11) 0.0157(11) 0.0021(9) 0.0049(9) -0.0007(9)
B3 0.0168(12) 0.0155(12) 0.0162(13) 0.0026(10) 0.0036(10) -0.0019(10)
B3A 0.0190(13) 0.0142(12) 0.0179(13) -0.0015(10) 0.0056(11) -0.0010(10)
B4 0.0115(12) 0.0197(13) 0.0184(13) 0.0000(10) 0.0052(10) -0.0010(10)
B4A 0.0159(12) 0.0184(13) 0.0172(13) -0.0006(10) 0.0033(10) -0.0019(10)
B5 0.0140(12) 0.0169(12) 0.0158(12) 0.0002(10) 0.0008(10) 0.0016(10)
B5A 0.0143(12) 0.0150(12) 0.0205(13) 0.0008(10) 0.0064(10) 0.0009(10)
B6 0.0170(12) 0.0146(12) 0.0139(12) -0.0009(10) 0.0021(10) 0.0011(10)
B6A 0.0188(13) 0.0158(12) 0.0167(12) -0.0003(10) 0.0083(10) -0.0004(10)
B7 0.0207(13) 0.0158(13) 0.0194(13) -0.0005(10) 0.0027(11) -0.0040(10)
B7A 0.0202(13) 0.0136(12) 0.0239(14) 0.0000(11) 0.0071(11) -0.0026(10)
B8 0.0171(13) 0.0228(14) 0.0186(13) -0.0011(11) 0.0041(11) -0.0064(11)
B8A 0.0171(13) 0.0185(13) 0.0211(14) -0.0006(11) 0.0048(11) -0.0044(10)
B9 0.0144(12) 0.0232(14) 0.0186(13) -0.0021(11) 0.0028(10) -0.0030(10)
B9A 0.0157(13) 0.0174(13) 0.0236(14) 0.0012(11) 0.0066(11) -0.0009(10)
B10 0.0167(13) 0.0203(13) 0.0179(13) -0.0009(11) 0.0024(10) -0.0019(10)
B10A 0.0175(13) 0.0186(13) 0.0215(13) 0.0016(11) 0.0088(11) -0.0008(10)
B11 0.0195(13) 0.0165(13) 0.0178(13) -0.0019(10) 0.0037(11) -0.0023(10)
B11A 0.0195(13) 0.0164(13) 0.0202(13) 0.0008(10) 0.0078(11) -0.0022(10)
B12 0.0181(13) 0.0202(13) 0.0197(13) -0.0015(11) 0.0027(11) -0.0050(11)
B12A 0.0197(13) 0.0161(13) 0.0237(14) 0.0015(11) 0.0076(11) -0.0025(10)
C1S 0.0424(18) 0.0425(18) 0.0232(14) 0.0070(13) 0.0113(13) 0.0038(14)
C2S 0.056(2) 0.059(2) 0.0367(18) 0.0158(17) 0.0227(17) 0.0192(19)
C3S 0.104(4) 0.057(3) 0.047(2) 0.014(2) 0.043(3) 0.023(3)
C4S 0.152(5) 0.036(2) 0.035(2) 0.0046(17) 0.042(3) 0.007(3)
C5S 0.108(4) 0.071(3) 0.0267(18) -0.0011(19) 0.018(2) -0.036(3)
C6S 0.050(2) 0.054(2) 0.0239(15) 0.0049(14) 0.0052(14) -0.0112(17)
C7S 0.051(2) 0.048(2) 0.049(2) 0.0022(17) 0.0107(18) -0.0055(17)

loop_
_atom_type_symbol
_atom_type_description
_atom_type_scat_dispersion_real
_atom_type_scat_dispersion_imag
_atom_type_scat_source
C C 0.0033 0.0016 'International Tables Vol C Tables 4.2.6.8 and 6.1.1.4'
H H 0.0000 0.0000 'International Tables Vol C Tables 4.2.6.8 and 6.1.1.4'
B B 0.0013 0.0007 'International Tables Vol C Tables 4.2.6.8 and 6.1.1.4'
F F 0.0171 0.0103 'International Tables Vol C Tables 4.2.6.8 and 6.1.1.4'
S S 0.1246 0.1234 'International Tables Vol C Tables 4.2.6.8 and 6.1.1.4'

loop_
_geom_angle_atom_site_label_1
_geom_angle_atom_site_label_2
_geom_angle_atom_site_label_3
_geom_angle
_geom_angle_site_symmetry_1
_geom_angle_site_symmetry_3
_geom_angle_publ_flag
C12 S1 C9 92.78(11) . . ?
C12A S2 C9A 92.66(11) . . ?
C9 C1 C2 118.86(18) . . ?
C9 C1 B3 118.13(19) . . ?
C9 C1 B4 121.11(19) . . ?
C9 C1 B5 120.67(19) . . ?
C9 C1 B6 117.35(19) . . ?
B3 C1 C2 60.38(14) . . ?
B3 C1 B6 112.00(18) . . ?
B4 C1 C2 110.41(17) . . ?
B4 C1 B3 62.42(15) . . ?
B4 C1 B6 114.01(18) . . ?
B5 C1 C2 110.40(17) . . ?
B5 C1 B3 113.78(18) . . ?
B5 C1 B4 62.95(15) . . ?
B5 C1 B6 62.73(15) . . ?
B6 C1 C2 60.13(14) . . ?
C9A C1A C2A 119.12(19) . . ?
C9A C1A B3A 117.54(19) . . ?
C9A C1A B4A 120.56(19) . . ?
C9A C1A B5A 121.08(19) . . ?
C9A C1A B6A 118.27(19) . . ?
B3A C1A C2A 60.33(14) . . ?
B3A C1A B6A 111.92(18) . . ?
B4A C1A C2A 110.35(17) . . ?
B4A C1A B3A 62.47(15) . . ?
B4A C1A B5A 62.65(15) . . ?
B4A C1A B6A 113.71(18) . . ?
B5A C1A C2A 110.36(17) . . ?
B5A C1A B3A 113.56(18) . . ?
B5A C1A B6A 62.66(15) . . ?
B6A C1A C2A 60.20(14) . . ?
C1 C2 B3 59.42(14) . . ?
C3 C2 C1 119.51(19) . . ?
C3 C2 B3 116.8(2) . . ?
C3 C2 B6 119.6(2) . . ?
C3 C2 B7 120.7(2) . . ?
C3 C2 B11 122.5(2) . . ?
B6 C2 C1 59.71(14) . . ?
B6 C2 B3 110.83(18) . . ?
B7 C2 C1 109.14(18) . . ?
B7 C2 B3 62.41(15) . . ?
B7 C2 B6 113.14(19) . . ?
B7 C2 B11 62.85(16) . . ?
B11 C2 C1 109.17(18) . . ?
B11 C2 B3 113.23(19) . . ?
B11 C2 B6 62.19(15) . . ?
C1A C2A B3A 59.57(14) . . ?
C1A C2A B6A 59.75(14) . . ?
C3A C2A C1A 119.40(18) . . ?
C3A C2A B3A 119.10(19) . . ?
C3A C2A B6A 117.3(2) . . ?
C3A C2A B7A 121.9(2) . . ?
C3A C2A B11A 120.8(2) . . ?
B6A C2A B3A 110.89(18) . . ?
B7A C2A C1A 109.37(18) . . ?
B7A C2A B3A 62.26(15) . . ?
B7A C2A B6A 113.36(19) . . ?
B7A C2A B11A 62.94(16) . . ?
B11A C2A C1A 109.51(18) . . ?
B11A C2A B3A 113.24(19) . . ?
B11A C2A B6A 62.40(15) . . ?
C4 C3 C2 122.0(2) . . ?
C4 C3 C8 118.7(2) . . ?
C8 C3 C2 119.3(2) . . ?
C4A C3A C2A 119.5(2) . . ?
C8A C3A C2A 121.3(2) . . ?
C8A C3A C4A 119.1(2) . . ?
C3 C4 H4 119.9 . . ?
C3 C4 C5 120.2(3) . . ?
C5 C4 H4 119.9 . . ?
C3A C4A H4A 120.0 . . ?
C3A C4A C5A 120.0(3) . . ?
C5A C4A H4A 120.0 . . ?
C4 C5 H5 119.6 . . ?
C6 C5 C4 120.8(3) . . ?
C6 C5 H5 119.6 . . ?
C4A C5A H5A 119.7 . . ?
C6A C5A C4A 120.5(3) . . ?
C6A C5A H5A 119.7 . . ?
C5 C6 H6 120.4 . . ?
C7 C6 C5 119.3(3) . . ?
C7 C6 H6 120.4 . . ?
C5A C6A H6A 120.2 . . ?
C7A C6A C5A 119.6(3) . . ?
C7A C6A H6A 120.2 . . ?
C6 C7 H7 119.7 . . ?
C6 C7 C8 120.6(3) . . ?
C8 C7 H7 119.7 . . ?
C6A C7A H7A 119.7 . . ?
C6A C7A C8A 120.5(3) . . ?
C8A C7A H7A 119.7 . . ?
C3 C8 C7 120.5(3) . . ?
C3 C8 H8 119.8 . . ?
C7 C8 H8 119.8 . . ?
C3A C8A H8A 119.9 . . ?
C7A C8A C3A 120.3(3) . . ?
C7A C8A H8A 119.9 . . ?
C1 C9 S1 120.55(17) . . ?
C10 C9 S1 111.00(17) . . ?
C10 C9 C1 128.2(2) . . ?
C1A C9A S2 120.66(17) . . ?
C10A C9A S2 110.80(17) . . ?
C10A C9A C1A 128.3(2) . . ?
C9 C10 H10 123.6 . . ?
C9 C10 C11 112.9(2) . . ?
C11 C10 H10 123.6 . . ?
C9A C10A H10A 123.4 . . ?
C9A C10A C11A 113.2(2) . . ?
C11A C10A H10A 123.4 . . ?
C10 C11 C15 122.9(2) . . ?
C12 C11 C10 112.9(2) . . ?
C12 C11 C15 124.2(2) . . ?
C10A C11A C14 122.5(2) . . ?
C12A C11A C10A 112.8(2) . . ?
C12A C11A C14 124.7(2) . . ?
C11 C12 S1 110.39(17) . . ?
C11 C12 C13 130.4(2) . . ?
C13 C12 S1 119.21(18) . . ?
C11A C12A S2 110.59(17) . . ?
C11A C12A C13A 130.0(2) . . ?
C13A C12A S2 119.37(17) . . ?
C12 C13 H13A 109.5 . . ?
C12 C13 H13B 109.5 . . ?
C12 C13 H13C 109.5 . . ?
H13A C13 H13B 109.5 . . ?
H13A C13 H13C 109.5 . . ?
H13B C13 H13C 109.5 . . ?
C12A C13A H13D 109.5 . . ?
C12A C13A H13E 109.5 . . ?
C12A C13A H13F 109.5 . . ?
H13D C13A H13E 109.5 . . ?
H13D C13A H13F 109.5 . . ?
H13E C13A H13F 109.5 . . ?
C11A C14 C18 118.0(3) . . ?
C11A C14 C18A 121.8(3) . . ?
C15 C14 C11A 129.3(2) . . ?
C15 C14 C18 112.4(3) . . ?
C15 C14 C18A 108.5(3) . . ?
C18A C14 C18 14.6(2) . . ?
C11 C15 C16 124.1(3) . . ?
C11 C15 C16A 117.0(3) . . ?
C14 C15 C11 128.8(2) . . ?
C14 C15 C16 107.0(3) . . ?
C14 C15 C16A 114.1(3) . . ?
C16 C15 C16A 8.3(4) . . ?
F1 C16 F2 102.7(4) . . ?
F1 C16 C15 113.6(6) . . ?
F1 C16 C17 111.2(5) . . ?
F2 C16 C15 111.9(5) . . ?
F2 C16 C17 109.3(6) . . ?
C15 C16 C17 108.1(3) . . ?
F1A C16A C15 108.8(4) . . ?
F1A C16A C17A 108.6(4) . . ?
F2A C16A F1A 107.7(5) . . ?
F2A C16A C15 115.0(5) . . ?
F2A C16A C17A 115.3(4) . . ?
C17A C16A C15 101.1(4) . . ?
F3 C17 C16 109.0(4) . . ?
F3 C17 C18 110.0(4) . . ?
F4 C17 F3 105.9(4) . . ?
F4 C17 C16 114.7(5) . . ?
F4 C17 C18 114.2(4) . . ?
C18 C17 C16 103.0(4) . . ?
F3A C17A C16A 114.1(4) . . ?
F3A C17A C18A 111.7(4) . . ?
F4A C17A F3A 107.8(4) . . ?
F4A C17A C16A 107.9(4) . . ?
F4A C17A C18A 109.1(4) . . ?
C16A C17A C18A 106.2(4) . . ?
F5 C18 F6 104.0(3) . . ?
F5 C18 C14 113.4(4) . . ?
F5 C18 C17 111.6(4) . . ?
F6 C18 C14 114.0(4) . . ?
F6 C18 C17 110.1(4) . . ?
C17 C18 C14 104.0(3) . . ?
F5A C18A F6A 106.5(3) . . ?
F5A C18A C14 112.5(4) . . ?
F5A C18A C17A 110.7(4) . . ?
F6A C18A C14 111.9(4) . . ?
F6A C18A C17A 111.0(4) . . ?
C14 C18A C17A 104.3(3) . . ?
C1 B3 C2 60.20(14) . . ?
C1 B3 H3 123.1 . . ?
C1 B3 B4 58.69(14) . . ?
C1 B3 B7 106.24(18) . . ?
C1 B3 B8 105.45(19) . . ?
C2 B3 H3 122.9 . . ?
C2 B3 B4 107.31(18) . . ?
C2 B3 B7 57.96(15) . . ?
C2 B3 B8 105.49(19) . . ?
B4 B3 H3 121.5 . . ?
B4 B3 B7 108.43(19) . . ?
B7 B3 H3 122.2 . . ?
B8 B3 H3 123.0 . . ?
B8 B3 B4 60.06(16) . . ?
B8 B3 B7 60.11(16) . . ?
C1A B3A C2A 60.10(14) . . ?
C1A B3A H3A 123.1 . . ?
C1A B3A B4A 58.46(15) . . ?
C1A B3A B7A 106.55(18) . . ?
C1A B3A B8A 105.61(19) . . ?
C2A B3A H3A 123.0 . . ?
C2A B3A B4A 106.99(18) . . ?
C2A B3A B7A 58.18(15) . . ?
C2A B3A B8A 105.76(19) . . ?
B4A B3A H3A 121.6 . . ?
B4A B3A B7A 108.67(19) . . ?
B7A B3A H3A 121.9 . . ?
B8A B3A H3A 122.7 . . ?
B8A B3A B4A 60.18(16) . . ?
B8A B3A B7A 60.39(16) . . ?
C1 B4 B3 58.88(14) . . ?
C1 B4 H4B 124.5 . . ?
C1 B4 B5 58.33(14) . . ?
C1 B4 B8 105.32(19) . . ?
C1 B4 B9 104.85(18) . . ?
B3 B4 H4B 121.9 . . ?
B3 B4 B5 107.17(18) . . ?
B3 B4 B9 107.69(19) . . ?
B5 B4 H4B 122.0 . . ?
B8 B4 B3 59.72(16) . . ?
B8 B4 H4B 122.0 . . ?
B8 B4 B5 107.98(19) . . ?
B8 B4 B9 60.47(16) . . ?
B9 B4 H4B 122.3 . . ?
B9 B4 B5 59.73(15) . . ?
C1A B4A B3A 59.08(15) . . ?
C1A B4A H4AA 124.1 . . ?
C1A B4A B5A 58.77(14) . . ?
C1A B4A B8A 105.60(19) . . ?
C1A B4A B9A 105.22(19) . . ?
B3A B4A H4AA 121.9 . . ?
B3A B4A B5A 107.67(19) . . ?
B5A B4A H4AA 121.6 . . ?
B8A B4A B3A 59.54(16) . . ?
B8A B4A H4AA 121.9 . . ?
B8A B4A B5A 108.36(19) . . ?
B8A B4A B9A 60.49(16) . . ?
B9A B4A B3A 107.59(19) . . ?
B9A B4A H4AA 122.3 . . ?
B9A B4A B5A 59.85(15) . . ?
C1 B5 B4 58.72(14) . . ?
C1 B5 H5B 124.1 . . ?
C1 B5 B6 59.09(14) . . ?
C1 B5 B9 105.31(19) . . ?
C1 B5 B10 105.52(18) . . ?
B4 B5 H5B 121.6 . . ?
B6 B5 B4 107.66(18) . . ?
B6 B5 H5B 121.9 . . ?
B9 B5 B4 59.93(15) . . ?
B9 B5 H5B 122.2 . . ?
B9 B5 B6 107.70(19) . . ?
B9 B5 B10 60.48(16) . . ?
B10 B5 B4 108.29(19) . . ?
B10 B5 H5B 122.0 . . ?
B10 B5 B6 59.52(15) . . ?
C1A B5A B4A 58.57(14) . . ?
C1A B5A H5AA 124.3 . . ?
C1A B5A B6A 58.99(14) . . ?
C1A B5A B9A 105.18(18) . . ?
C1A B5A B10A 105.30(18) . . ?
B4A B5A H5AA 121.7 . . ?
B4A B5A B6A 107.43(19) . . ?
B6A B5A H5AA 122.0 . . ?
B9A B5A B4A 60.01(15) . . ?
B9A B5A H5AA 122.2 . . ?
B9A B5A B6A 107.54(19) . . ?
B9A B5A B10A 60.38(16) . . ?
B10A B5A B4A 108.17(19) . . ?
B10A B5A H5AA 122.1 . . ?
B10A B5A B6A 59.44(15) . . ?
C1 B6 C2 60.16(14) . . ?
C1 B6 B5 58.18(14) . . ?
C1 B6 H6B 123.3 . . ?
C1 B6 B10 105.17(18) . . ?
C1 B6 B11 106.40(18) . . ?
C2 B6 B5 106.81(18) . . ?
C2 B6 H6B 122.9 . . ?
C2 B6 B10 105.62(19) . . ?
C2 B6 B11 58.24(15) . . ?
B5 B6 H6B 121.9 . . ?
B10 B6 B5 59.98(15) . . ?
B10 B6 H6B 123.0 . . ?
B10 B6 B11 60.21(16) . . ?
B11 B6 B5 108.32(19) . . ?
B11 B6 H6B 122.0 . . ?
C1A B6A C2A 60.05(14) . . ?
C1A B6A B5A 58.35(14) . . ?
C1A B6A H6AA 123.3 . . ?
C1A B6A B10A 105.27(19) . . ?
C1A B6A B11A 106.45(18) . . ?
C2A B6A B5A 106.82(19) . . ?
C2A B6A H6AA 123.1 . . ?
C2A B6A B10A 105.47(19) . . ?
C2A B6A B11A 58.23(14) . . ?
B5A B6A H6AA 121.8 . . ?
B10A B6A B5A 60.03(16) . . ?
B10A B6A H6AA 123.0 . . ?
B10A B6A B11A 60.17(16) . . ?
B11A B6A B5A 108.44(19) . . ?
B11A B6A H6AA 121.9 . . ?
C2 B7 B3 59.63(15) . . ?
C2 B7 H7B 123.5 . . ?
C2 B7 B8 106.41(19) . . ?
C2 B7 B11 58.66(15) . . ?
C2 B7 B12 105.78(19) . . ?
B3 B7 H7B 121.9 . . ?
B8 B7 B3 59.61(15) . . ?
B8 B7 H7B 121.8 . . ?
B8 B7 B11 108.3(2) . . ?
B11 B7 B3 107.64(19) . . ?
B11 B7 H7B 121.7 . . ?
B12 B7 B3 107.5(2) . . ?
B12 B7 H7B 122.2 . . ?
B12 B7 B8 60.26(16) . . ?
B12 B7 B11 60.06(16) . . ?
C2A B7A B3A 59.56(15) . . ?
C2A B7A H7AA 123.7 . . ?
C2A B7A B8A 106.06(19) . . ?
C2A B7A B11A 58.61(15) . . ?
C2A B7A B12A 105.45(19) . . ?
B3A B7A H7AA 122.0 . . ?
B3A B7A B8A 59.40(16) . . ?
B3A B7A B11A 107.59(19) . . ?
B3A B7A B12A 107.2(2) . . ?
B8A B7A H7AA 122.0 . . ?
B8A B7A B11A 108.2(2) . . ?
B11A B7A H7AA 121.7 . . ?
B12A B7A H7AA 122.4 . . ?
B12A B7A B8A 60.15(16) . . ?
B12A B7A B11A 60.03(16) . . ?
B3 B8 B4 60.22(15) . . ?
B3 B8 B7 60.28(16) . . ?
B3 B8 H8B 121.8 . . ?
B3 B8 B9 107.61(19) . . ?
B3 B8 B12 107.67(19) . . ?
B4 B8 B7 108.70(19) . . ?
B4 B8 H8B 121.4 . . ?
B4 B8 B9 59.86(16) . . ?
B4 B8 B12 108.0(2) . . ?
B7 B8 H8B 121.5 . . ?
B7 B8 B9 107.8(2) . . ?
B7 B8 B12 59.76(16) . . ?
B9 B8 H8B 122.1 . . ?
B12 B8 H8B 122.0 . . ?
B12 B8 B9 59.75(16) . . ?
B3A B8A B4A 60.28(15) . . ?
B3A B8A B7A 60.21(16) . . ?
B3A B8A H8AA 121.7 . . ?
B3A B8A B9A 107.60(19) . . ?
B3A B8A B12A 107.7(2) . . ?
B4A B8A B7A 108.61(19) . . ?
B4A B8A H8AA 121.5 . . ?
B4A B8A B9A 59.76(15) . . ?
B4A B8A B12A 107.7(2) . . ?
B7A B8A H8AA 121.4 . . ?
B7A B8A B9A 107.7(2) . . ?
B7A B8A B12A 59.92(16) . . ?
B9A B8A H8AA 122.2 . . ?
B12A B8A H8AA 122.1 . . ?
B12A B8A B9A 59.52(16) . . ?
B4 B9 B8 59.67(16) . . ?
B4 B9 H9 121.7 . . ?
B4 B9 B10 108.07(19) . . ?
B4 B9 B12 108.0(2) . . ?
B5 B9 B4 60.34(15) . . ?
B5 B9 B8 107.83(19) . . ?
B5 B9 H9 121.7 . . ?
B5 B9 B10 59.79(15) . . ?
B5 B9 B12 108.02(19) . . ?
B8 B9 H9 122.0 . . ?
B10 B9 B8 107.8(2) . . ?
B10 B9 H9 121.8 . . ?
B12 B9 B8 59.95(16) . . ?
B12 B9 H9 121.7 . . ?
B12 B9 B10 60.12(16) . . ?
B4A B9A B8A 59.75(15) . . ?
B4A B9A H9A 121.8 . . ?
B4A B9A B10A 107.92(19) . . ?
B5A B9A B4A 60.14(15) . . ?
B5A B9A B8A 108.01(19) . . ?
B5A B9A H9A 121.6 . . ?
B5A B9A B10A 59.94(16) . . ?
B5A B9A B12A 108.4(2) . . ?
B8A B9A H9A 121.8 . . ?
B10A B9A B8A 108.0(2) . . ?
B10A B9A H9A 121.7 . . ?
B12A B9A B4A 108.16(19) . . ?
B12A B9A B8A 60.16(16) . . ?
B12A B9A H9A 121.4 . . ?
B12A B9A B10A 60.23(16) . . ?
B5 B10 B9 59.73(16) . . ?
B5 B10 H10B 121.5 . . ?
B5 B10 B11 108.65(19) . . ?
B5 B10 B12 107.63(19) . . ?
B6 B10 B5 60.50(15) . . ?
B6 B10 B9 107.89(19) . . ?
B6 B10 H10B 121.7 . . ?
B6 B10 B11 60.11(15) . . ?
B6 B10 B12 107.58(19) . . ?
B9 B10 H10B 122.0 . . ?
B11 B10 B9 107.9(2) . . ?
B11 B10 H10B 121.5 . . ?
B11 B10 B12 59.83(16) . . ?
B12 B10 B9 59.70(16) . . ?
B12 B10 H10B 122.2 . . ?
B5A B10A B9A 59.68(16) . . ?
B5A B10A H10C 121.4 . . ?
B5A B10A B11A 109.00(19) . . ?
B5A B10A B12A 107.70(19) . . ?
B6A B10A B5A 60.53(15) . . ?
B6A B10A B9A 107.85(19) . . ?
B6A B10A H10C 121.5 . . ?
B6A B10A B11A 60.37(16) . . ?
B6A B10A B12A 107.88(19) . . ?
B9A B10A H10C 122.1 . . ?
B9A B10A B12A 59.58(16) . . ?
B11A B10A B9A 108.0(2) . . ?
B11A B10A H10C 121.2 . . ?
B11A B10A B12A 60.04(16) . . ?
B12A B10A H10C 122.1 . . ?
C2 B11 B6 59.57(15) . . ?
C2 B11 B7 58.49(15) . . ?
C2 B11 B10 106.24(19) . . ?
C2 B11 H11 123.7 . . ?
C2 B11 B12 105.49(19) . . ?
B6 B11 B7 107.52(19) . . ?
B6 B11 B10 59.68(15) . . ?
B6 B11 H11 121.8 . . ?
B6 B11 B12 107.67(19) . . ?
B7 B11 H11 121.9 . . ?
B10 B11 B7 108.2(2) . . ?
B10 B11 H11 121.8 . . ?
B10 B11 B12 60.37(16) . . ?
B12 B11 B7 59.86(16) . . ?
B12 B11 H11 122.3 . . ?
C2A B11A B6A 59.37(14) . . ?
C2A B11A B7A 58.45(15) . . ?
C2A B11A B10A 105.81(19) . . ?
C2A B11A H11A 123.9 . . ?
C2A B11A B12A 105.24(19) . . ?
B6A B11A B7A 107.32(19) . . ?
B6A B11A H11A 122.0 . . ?
B6A B11A B12A 107.3(2) . . ?
B7A B11A H11A 121.9 . . ?
B10A B11A B6A 59.46(15) . . ?
B10A B11A B7A 108.0(2) . . ?
B10A B11A H11A 122.1 . . ?
B10A B11A B12A 60.16(16) . . ?
B12A B11A B7A 59.91(16) . . ?
B12A B11A H11A 122.4 . . ?
B7 B12 B8 59.97(16) . . ?
B7 B12 B9 108.4(2) . . ?
B7 B12 B10 107.88(19) . . ?
B7 B12 B11 60.08(16) . . ?
B7 B12 H12 121.7 . . ?
B8 B12 B10 108.1(2) . . ?
B8 B12 H12 121.6 . . ?
B9 B12 B8 60.30(16) . . ?
B9 B12 B10 60.18(16) . . ?
B9 B12 H12 121.3 . . ?
B10 B12 H12 121.8 . . ?
B11 B12 B8 108.11(19) . . ?
B11 B12 B9 108.28(19) . . ?
B11 B12 B10 59.79(16) . . ?
B11 B12 H12 121.7 . . ?
B7A B12A B8A 59.92(16) . . ?
B7A B12A B10A 107.82(19) . . ?
B7A B12A B11A 60.06(16) . . ?
B7A B12A H12A 121.7 . . ?
B8A B12A B10A 108.10(19) . . ?
B8A B12A H12A 121.6 . . ?
B9A B12A B7A 108.36(19) . . ?
B9A B12A B8A 60.32(16) . . ?
B9A B12A B10A 60.19(16) . . ?
B9A B12A B11A 108.33(19) . . ?
B9A B12A H12A 121.3 . . ?
B10A B12A H12A 121.8 . . ?
B11A B12A B8A 108.08(19) . . ?
B11A B12A B10A 59.80(16) . . ?
B11A B12A H12A 121.7 . . ?
C2S C1S C7S 120.2(3) . . ?
C6S C1S C2S 119.4(4) . . ?
C6S C1S C7S 120.4(3) . . ?
C1S C2S H2S 119.3 . . ?
C3S C2S C1S 121.4(4) . . ?
C3S C2S H2S 119.3 . . ?
C2S C3S H3S 119.7 . . ?
C4S C3S C2S 120.5(5) . . ?
C4S C3S H3S 119.7 . . ?
C3S C4S H4S 119.8 . . ?
C3S C4S C5S 120.4(4) . . ?
C5S C4S H4S 119.8 . . ?
C4S C5S H5S 120.6 . . ?
C6S C5S C4S 118.8(4) . . ?
C6S C5S H5S 120.6 . . ?
C1S C6S C5S 119.6(4) . . ?
C1S C6S H6S 120.2 . . ?
C5S C6S H6S 120.2 . . ?
C1S C7S H7SA 109.5 . . ?
C1S C7S H7SB 109.5 . . ?
C1S C7S H7SC 109.5 . . ?
H7SA C7S H7SB 109.5 . . ?
H7SA C7S H7SC 109.5 . . ?
H7SB C7S H7SC 109.5 . . ?
C9S C8S C13S 128.3(7) . . ?
C9S C8S C14S 114.6(7) . . ?
C13S C8S C14S 117.0(7) . . ?
C8S C9S H9S 119.4 . . ?
C8S C9S C10S 121.2(8) . . ?
C10S C9S H9S 119.4 . . ?
C9S C10S H10S 119.4 . . ?
C11S C10S C9S 121.3(8) . . ?
C11S C10S H10S 119.4 . . ?
C10S C11S H11S 121.6 . . ?
C10S C11S C12S 116.7(9) . . ?
C12S C11S H11S 121.6 . . ?
C11S C12S H12S 118.9 . . ?
C11S C12S C13S 122.2(7) . . ?
C13S C12S H12S 118.9 . . ?
C8S C13S C12S 110.2(7) . . ?
C8S C13S H13S 124.9 . . ?
C12S C13S H13S 124.9 . . ?

loop_
_geom_bond_atom_site_label_1
_geom_bond_atom_site_label_2
_geom_bond_distance
_geom_bond_site_symmetry_2
_geom_bond_publ_flag
S1 C9 1.723(2) . ?
S1 C12 1.716(2) . ?
S2 C9A 1.726(2) . ?
S2 C12A 1.718(2) . ?
F1 C16 1.362(4) . ?
F1A C16A 1.389(4) . ?
F2 C16 1.365(7) . ?
F2A C16A 1.287(6) . ?
F3 C17 1.354(4) . ?
F3A C17A 1.353(3) . ?
F4 C17 1.352(3) . ?
F4A C17A 1.350(4) . ?
F5 C18 1.361(3) . ?
F5A C18A 1.354(3) . ?
F6 C18 1.362(4) . ?
F6A C18A 1.359(3) . ?
C1 C2 1.727(3) . ?
C1 C9 1.478(3) . ?
C1 B3 1.714(3) . ?
C1 B4 1.710(3) . ?
C1 B5 1.703(3) . ?
C1 B6 1.720(3) . ?
C1A C2A 1.727(3) . ?
C1A C9A 1.478(3) . ?
C1A B3A 1.718(3) . ?
C1A B4A 1.706(4) . ?
C1A B5A 1.710(3) . ?
C1A B6A 1.721(3) . ?
C2 C3 1.503(3) . ?
C2 B3 1.730(4) . ?
C2 B6 1.727(4) . ?
C2 B7 1.700(4) . ?
C2 B11 1.703(4) . ?
C2A C3A 1.505(3) . ?
C2A B3A 1.731(4) . ?
C2A B6A 1.729(4) . ?
C2A B7A 1.706(4) . ?
C2A B11A 1.709(4) . ?
C3 C4 1.381(4) . ?
C3 C8 1.385(4) . ?
C3A C4A 1.390(4) . ?
C3A C8A 1.389(4) . ?
C4 H4 0.9500 . ?
C4 C5 1.391(4) . ?
C4A H4A 0.9500 . ?
C4A C5A 1.391(4) . ?
C5 H5 0.9500 . ?
C5 C6 1.372(5) . ?
C5A H5A 0.9500 . ?
C5A C6A 1.379(5) . ?
C6 H6 0.9500 . ?
C6 C7 1.366(5) . ?
C6A H6A 0.9500 . ?
C6A C7A 1.374(5) . ?
C7 H7 0.9500 . ?
C7 C8 1.391(4) . ?
C7A H7A 0.9500 . ?
C7A C8A 1.388(4) . ?
C8 H8 0.9500 . ?
C8A H8A 0.9500 . ?
C9 C10 1.359(3) . ?
C9A C10A 1.358(3) . ?
C10 H10 0.9500 . ?
C10 C11 1.424(3) . ?
C10A H10A 0.9500 . ?
C10A C11A 1.425(3) . ?
C11 C12 1.379(3) . ?
C11 C15 1.463(3) . ?
C11A C12A 1.374(3) . ?
C11A C14 1.467(3) . ?
C12 C13 1.493(3) . ?
C12A C13A 1.494(3) . ?
C13 H13A 0.9800 . ?
C13 H13B 0.9800 . ?
C13 H13C 0.9800 . ?
C13A H13D 0.9800 . ?
C13A H13E 0.9800 . ?
C13A H13F 0.9800 . ?
C14 C15 1.347(3) . ?
C14 C18 1.518(6) . ?
C14 C18A 1.488(6) . ?
C15 C16 1.505(9) . ?
C15 C16A 1.525(7) . ?
C16 C17 1.520(9) . ?
C16A C17A 1.507(9) . ?
C17 C18 1.508(7) . ?
C17A C18A 1.547(8) . ?
B3 H3 1.1200 . ?
B3 B4 1.774(4) . ?
B3 B7 1.777(4) . ?
B3 B8 1.765(4) . ?
B3A H3A 1.1200 . ?
B3A B4A 1.775(4) . ?
B3A B7A 1.777(4) . ?
B3A B8A 1.762(4) . ?
B4 H4B 1.1200 . ?
B4 B5 1.782(4) . ?
B4 B8 1.771(4) . ?
B4 B9 1.775(4) . ?
B4A H4AA 1.1200 . ?
B4A B5A 1.776(4) . ?
B4A B8A 1.774(4) . ?
B4A B9A 1.774(4) . ?
B5 H5B 1.1200 . ?
B5 B6 1.781(4) . ?
B5 B9 1.771(4) . ?
B5 B10 1.772(4) . ?
B5A H5AA 1.1200 . ?
B5A B6A 1.784(4) . ?
B5A B9A 1.771(4) . ?
B5A B10A 1.775(4) . ?
B6 H6B 1.1200 . ?
B6 B10 1.764(4) . ?
B6 B11 1.771(4) . ?
B6A H6AA 1.1200 . ?
B6A B10A 1.765(4) . ?
B6A B11A 1.781(4) . ?
B7 H7B 1.1200 . ?
B7 B8 1.774(4) . ?
B7 B11 1.774(4) . ?
B7 B12 1.770(4) . ?
B7A H7AA 1.1200 . ?
B7A B8A 1.780(4) . ?
B7A B11A 1.782(4) . ?
B7A B12A 1.780(4) . ?
B8 H8B 1.1200 . ?
B8 B9 1.786(4) . ?
B8 B12 1.779(4) . ?
B8A H8AA 1.1200 . ?
B8A B9A 1.787(4) . ?
B8A B12A 1.784(4) . ?
B9 H9 1.1200 . ?
B9 B10 1.785(4) . ?
B9 B12 1.776(4) . ?
B9A H9A 1.1200 . ?
B9A B10A 1.783(4) . ?
B9A B12A 1.772(4) . ?
B10 H10B 1.1200 . ?
B10 B11 1.773(4) . ?
B10 B12 1.784(4) . ?
B10A H10C 1.1200 . ?
B10A B11A 1.778(4) . ?
B10A B12A 1.784(4) . ?
B11 H11 1.1200 . ?
B11 B12 1.774(4) . ?
B11A H11A 1.1200 . ?
B11A B12A 1.782(4) . ?
B12 H12 1.1200 . ?
B12A H12A 1.1200 . ?
C1S C2S 1.390(5) . ?
C1S C6S 1.379(5) . ?
C1S C7S 1.489(5) . ?
C2S H2S 0.9500 . ?
C2S C3S 1.352(6) . ?
C3S H3S 0.9500 . ?
C3S C4S 1.352(7) . ?
C4S H4S 0.9500 . ?
C4S C5S 1.412(7) . ?
C5S H5S 0.9500 . ?
C5S C6S 1.401(6) . ?
C6S H6S 0.9500 . ?
C7S H7SA 0.9800 . ?
C7S H7SB 0.9800 . ?
C7S H7SC 0.9800 . ?
C8S C9S 1.238(10) . ?
C8S C13S 1.401(10) . ?
C8S C14S 1.454(11) . ?
C9S H9S 0.9500 . ?
C9S C10S 1.492(11) . ?
C10S H10S 0.9500 . ?
C10S C11S 1.296(13) . ?
C11S H11S 0.9500 . ?
C11S C12S 1.485(12) . ?
C12S H12S 0.9500 . ?
C12S C13S 1.530(10) . ?
C13S H13S 0.9500 . ?
C14S H14A 0.9800 . ?
C14S H14B 0.9800 . ?
C14S H14C 0.9800 . ?

loop_
_geom_torsion_atom_site_label_1
_geom_torsion_atom_site_label_2
_geom_torsion_atom_site_label_3
_geom_torsion_atom_site_label_4
_geom_torsion
_geom_torsion_site_symmetry_1
_geom_torsion_site_symmetry_2
_geom_torsion_site_symmetry_3
_geom_torsion_site_symmetry_4
_geom_torsion_publ_flag
C1 C2 C3 S1 -23.65(16) . . . . ?
C1 C2 C3 C4 -81.2(3) . . . . ?
C1 C2 C3 C8 102.7(3) . . . . ?
C1A C2A C3A S2 -20.90(15) . . . . ?
C1A C2A C3A C4A -102.3(3) . . . . ?
C1A C2A C3A C8A 81.6(3) . . . . ?
C2 C1 C9 C10 -90.6(3) . . . . ?
C2A C1A C9A C10A -84.4(3) . . . . ?
